data_9013827
loop_
_publ_author_name
'Rius, J.'
'Crespi, A.'
'Roig, A.'
'Melgarejo, J. C.'

_publ_section_title
;
 Crystal structure refinement of Fe3+-rich aerinite
 from synchrotron powder diffraction and Mossbauer data
;
_journal_name_full 'European Journal of Mineralogy'
_journal_page_first 233
_journal_page_last 240
_journal_paper_doi 10.1127/0935-1221/2009/0021-1895
_journal_volume 21
_journal_year 2009
_chemical_compound_source 'Tartareu, Catalunya, Spain'
_chemical_formula_sum 'C0.72 Al3 Ca2.19 Fe1.803 O31.5 Si6'
_chemical_name_mineral Aerinite
_space_group_IT_number 158
_symmetry_space_group_name_Hall 'P 3 -2"c'
_symmetry_space_group_name_H-M 'P 3 c 1'
_cell_angle_alpha 90
_cell_angle_beta 90
_cell_angle_gamma 120
_cell_length_a 16.91611
_cell_length_b 16.91611
_cell_length_c 5.22886
_cell_formula_units_Z 2
_cell_volume 1295.802
_database_code_amcsd 0007273
_exptl_crystal_density_diffrn 2.436
_cod_original_formula_sum 'Ca2.19 Fe1.803 Al3 Si6 O31.5 C.72'
_cod_database_code 9013827

loop_
_space_group_symop_operation_xyz
x,y,z
-y,-x,1/2+z
-y,x-y,z
x,x-y,1/2+z
-x+y,-x,z
-x+y,y,1/2+z

loop_
_atom_site_label
_atom_site_fract_x
_atom_site_fract_y
_atom_site_fract_z
_atom_site_occupancy
_atom_site_U_iso_or_equiv
CaM3 0.33250 0.33830 0.49370 0.73010 0.01773
FeM1a 0.00000 0.00000 0.03540 1.00000 0.01900
FeM1b 0.33333 0.66667 0.84550 0.80280 0.01900
AlM2 0.21340 0.33360 0.97080 1.00000 0.02280
SiTa 0.20450 0.14790 0.79740 1.00000 0.01900
SiTb 0.39190 0.52070 0.11910 1.00000 0.01900
O1a 0.09120 0.08900 0.78540 1.00000 0.05699
O2a 0.24340 0.25220 0.82970 1.00000 0.01900
O3a 0.23710 0.13000 0.51760 1.00000 0.01900
O1b 0.33570 0.57720 0.09550 1.00000 0.02026
O2b 0.33460 0.41310 0.10090 1.00000 0.01900
O3b 0.44320 0.53850 0.38900 1.00000 0.01900
O4a 0.17140 0.26880 0.29800 1.00000 0.02406
O4b 0.23850 0.39730 0.66270 1.00000 0.02406
O5 0.49590 0.38630 0.72120 1.25000 0.12792
O6 0.40130 0.29790 0.20550 1.06300 0.12159
O7 0.57760 0.28790 0.16510 0.50000 0.07726
CA 0.66667 0.33333 0.12780 0.72000 0.01900

loop_
_cod_related_entry_id
_cod_related_entry_database
_cod_related_entry_code
1 AMCSD 0007273
